data_7158171
loop_
_publ_author_name
'Fan, Tao'
'Liu, Yan'
'Jiang, Caina'
'Xu, Yanli'
'Chen, Yanyan'

_publ_section_title
;
 A metal-free radical cascade reaction of phosphine oxides with 2-aryloxy
 phenylacetylenes to synthesize diphosphonyl xanthene derivatives.
;
_journal_issue 30
_journal_name_full 'Organic &amp; biomolecular chemistry'
_journal_page_first 6609
_journal_page_last 6612
_journal_paper_doi 10.1039/d1ob01045j
_journal_volume 19
_journal_year 2021
_chemical_formula_moiety 'C39 H32 O3 P2'
_chemical_formula_sum 'C39 H32 O3 P2'
_chemical_formula_weight 610.58
_space_group_crystal_system triclinic
_space_group_IT_number 2
_space_group_name_Hall '-P 1'
_space_group_name_H-M_alt 'P -1'
_atom_sites_solution_hydrogens geom
_atom_sites_solution_primary dual
_audit_creation_date 2020-09-01
_audit_creation_method
;
Olex2 1.3-alpha
(compiled 2020.07.31 svn.rc2a77460 for OlexSys, GUI svn.r6145)
;
_audit_update_record
;
2021-04-21 deposited with the CCDC.	2021-07-07 downloaded from the CCDC.
;
_cell_angle_alpha 95.672(7)
_cell_angle_beta 91.026(7)
_cell_angle_gamma 113.558(8)
_cell_formula_units_Z 2
_cell_length_a 10.8036(9)
_cell_length_b 11.4967(9)
_cell_length_c 15.6103(14)
_cell_measurement_reflns_used 4094
_cell_measurement_temperature 149.99(10)
_cell_measurement_theta_max 26.2840
_cell_measurement_theta_min 2.3680
_cell_volume 1765.1(3)
_computing_cell_refinement 'CrysAlisPro 1.171.38.43f (Rigaku OD, 2015)'
_computing_data_collection 'CrysAlisPro 1.171.38.43f (Rigaku OD, 2015)'
_computing_data_reduction 'CrysAlisPro 1.171.38.43f (Rigaku OD, 2015)'
_computing_molecular_graphics 'Olex2 1.3-alpha (Dolomanov et al., 2009)'
_computing_publication_material 'Olex2 1.3-alpha (Dolomanov et al., 2009)'
_computing_structure_refinement 'SHELXL 2018/3 (Sheldrick, 2015)'
_computing_structure_solution 'SHELXT 2018/2 (Sheldrick, 2018)'
_diffrn_ambient_environment N~2~
_diffrn_ambient_temperature 149.99(10)
_diffrn_detector 'CCD plate'
_diffrn_detector_area_resol_mean 5.2684
_diffrn_detector_type AtlasS2
_diffrn_measured_fraction_theta_full 1.000
_diffrn_measured_fraction_theta_max 1.000
_diffrn_measurement_details
;
List of Runs (angles in degrees, time in seconds):

  # Type    Start    End  Width  t~exp~   \w     \q     \k     \f   Frames
#--------------------------------------------------------------------------
  1  \w    -39.00  59.00   1.00    5.00    --  -11.27  57.00  30.00   98
  2  \w     59.00  86.00   1.00    5.00    --   11.90 178.00-120.00   27
  3  \w    -81.00  14.00   1.00    5.00    --  -11.27 -57.00-120.00   95
  4  \w    -77.00  20.00   1.00    5.00    --  -11.27 -77.00 120.00   97
;
_diffrn_measurement_device 'four-circle diffractometer'
_diffrn_measurement_device_type 'SuperNova, Dual, Cu at zero, AtlasS2'
_diffrn_measurement_method '\w scans'
_diffrn_orient_matrix_type 'CrysAlisPro convention (1999,Acta A55,543-557)'
_diffrn_orient_matrix_UB_11 -0.0489421000
_diffrn_orient_matrix_UB_12 -0.0349591000
_diffrn_orient_matrix_UB_13 0.0278559000
_diffrn_orient_matrix_UB_21 -0.0523150000
_diffrn_orient_matrix_UB_22 -0.0000750000
_diffrn_orient_matrix_UB_23 -0.0281444000
_diffrn_orient_matrix_UB_31 -0.0042589000
_diffrn_orient_matrix_UB_32 -0.0580455000
_diffrn_orient_matrix_UB_33 -0.0229173000
_diffrn_radiation_monochromator mirror
_diffrn_radiation_probe x-ray
_diffrn_radiation_type 'Mo K\a'
_diffrn_radiation_wavelength 0.71073
_diffrn_reflns_av_R_equivalents 0.0477
_diffrn_reflns_av_unetI/netI 0.0783
_diffrn_reflns_Laue_measured_fraction_full 1.000
_diffrn_reflns_Laue_measured_fraction_max 1.000
_diffrn_reflns_limit_h_max 10
_diffrn_reflns_limit_h_min -12
_diffrn_reflns_limit_k_max 13
_diffrn_reflns_limit_k_min -13
_diffrn_reflns_limit_l_max 18
_diffrn_reflns_limit_l_min -18
_diffrn_reflns_number 12566
_diffrn_reflns_point_group_measured_fraction_full 1.000
_diffrn_reflns_point_group_measured_fraction_max 1.000
_diffrn_reflns_theta_full 24.997
_diffrn_reflns_theta_max 24.997
_diffrn_reflns_theta_min 1.945
_diffrn_source 'micro-focus sealed X-ray tube'
_diffrn_source_type 'SuperNova (Mo) X-ray Source'
_exptl_absorpt_coefficient_mu 0.157
_exptl_absorpt_correction_T_max 1.00000
_exptl_absorpt_correction_T_min 0.45077
_exptl_absorpt_correction_type multi-scan
_exptl_absorpt_process_details
;
CrysAlisPro 1.171.38.43f (Rigaku Oxford Diffraction, 2015)
Empirical absorption correction using spherical harmonics,
 implemented in SCALE3 ABSPACK scaling algorithm.
;
_exptl_crystal_colour colourless
_exptl_crystal_colour_primary colourless
_exptl_crystal_density_diffrn 1.149
_exptl_crystal_description block
_exptl_crystal_F_000 640
_exptl_crystal_size_max 0.13
_exptl_crystal_size_mid 0.11
_exptl_crystal_size_min 0.08
_refine_diff_density_max 1.046
_refine_diff_density_min -0.498
_refine_diff_density_rms 0.073
_refine_ls_extinction_method none
_refine_ls_goodness_of_fit_ref 1.044
_refine_ls_hydrogen_treatment constr
_refine_ls_matrix_type full
_refine_ls_number_parameters 398
_refine_ls_number_reflns 6213
_refine_ls_number_restraints 7
_refine_ls_restrained_S_all 1.045
_refine_ls_R_factor_all 0.1062
_refine_ls_R_factor_gt 0.0787
_refine_ls_shift/su_max 0.000
_refine_ls_shift/su_mean 0.000
_refine_ls_structure_factor_coef Fsqd
_refine_ls_weighting_details 'w=1/[\s^2^(Fo^2^)+(0.1008P)^2^+1.4600P] where P=(Fo^2^+2Fc^2^)/3'
_refine_ls_weighting_scheme calc
_refine_ls_wR_factor_gt 0.1988
_refine_ls_wR_factor_ref 0.2200
_reflns_Friedel_coverage 0.000
_reflns_number_gt 4305
_reflns_number_total 6213
_reflns_threshold_expression 'I > 2\s(I)'
_cod_data_source_file d1ob01045j2.cif
_cod_data_source_block f-214
_cod_depositor_comments 'Adding full bibliography for 7158171.cif.'
_cod_database_code 7158171
_shelx_shelxl_version_number 2018/3
_shelx_space_group_comment
;
The symmetry employed for this shelxl refinement is uniquely defined
by the following loop, which should always be used as a source of
symmetry information in preference to the above space-group names.
They are only intended as comments.
;
_shelx_estimated_absorpt_t_max 0.988
_shelx_estimated_absorpt_t_min 0.980
_reflns_odcompleteness_completeness 99.97
_reflns_odcompleteness_iscentric 1
_reflns_odcompleteness_theta 26.32
_olex2_refinement_description
;
1. Fixed Uiso
 At 1.2 times of:
  All C(H) groups, All C(H,H) groups
 At 1.5 times of:
  All C(H,H,H) groups
2. Rigid bond restraints
 C11, C12
 with sigma for 1-2 distances of 0.01 and sigma for 1-3 distances of 0.01
3. Uiso/Uaniso restraints and constraints
C11 \\sim C12: within 2A with sigma of 0.002 and sigma for terminal atoms of
0.004 within 2A
4.a Secondary CH2 refined with riding coordinates:
 C14(H14A,H14B)
4.b Aromatic/amide H refined with riding coordinates:
 C2(H2), C4(H4), C5(H5), C10(H10), C11(H11), C12(H12), C13(H13), C16(H16),
 C17(H17), C18(H18), C19(H19), C20(H20), C22(H22), C23(H23), C24(H24), C25(H25),
  C26(H26), C28(H28), C29(H29), C30(H30), C31(H31), C32(H32), C34(H34),
 C35(H35), C36(H36), C37(H37), C38(H38)
4.c Idealised Me refined as rotating group:
 C01C(H01A,H01B,H01C)
;
_smtbx_masks_void_probe_radius 1.2
_smtbx_masks_void_truncation_radius 1.2
_olex2_submission_special_instructions 'No special instructions were received'
_oxdiff_exptl_absorpt_empirical_details
;
Empirical correction (ABSPACK) includes:
- Absorption correction using spherical harmonics
- Frame scaling
- Detector area scaling
;
_oxdiff_exptl_absorpt_empirical_full_max 1.756
_oxdiff_exptl_absorpt_empirical_full_min 0.626

loop_
_space_group_symop_operation_xyz
'x, y, z'
'-x, -y, -z'

loop_
_atom_site_label
_atom_site_type_symbol
_atom_site_fract_x
_atom_site_fract_y
_atom_site_fract_z
_atom_site_U_iso_or_equiv
_atom_site_adp_type
_atom_site_occupancy
_atom_site_site_symmetry_order
_atom_site_calc_flag
_atom_site_refinement_flags_posn
_atom_site_refinement_flags_adp
_atom_site_refinement_flags_occupancy
_atom_site_disorder_assembly
_atom_site_disorder_group
P1 P 0.53746(11) 0.43521(10) 0.66280(6) 0.0344(3) Uani 1 1 d . . . . .
P2 P 0.32495(11) 0.70073(10) 0.68564(6) 0.0344(3) Uani 1 1 d . . . . .
O1 O 0.6175(3) 0.4967(3) 0.59123(16) 0.0405(7) Uani 1 1 d . . . . .
O2 O 0.2724(3) 0.6860(3) 0.77244(17) 0.0439(7) Uani 1 1 d . . . . .
O3 O 0.4848(6) 0.5907(5) 0.9065(2) 0.0969(17) Uani 1 1 d . . . . .
C1 C 0.3489(6) 0.4637(5) 0.7770(3) 0.0486(12) Uani 1 1 d . . . . .
C01C C 0.0168(9) 0.1959(9) 0.7719(6) 0.137(3) Uani 1 1 d . . . . .
H01A H -0.019172 0.216290 0.721576 0.206 Uiso 1 1 calc R U . . .
H01B H -0.046457 0.182409 0.816192 0.206 Uiso 1 1 calc R U . . .
H01C H 0.031992 0.119751 0.757665 0.206 Uiso 1 1 calc R U . . .
C2 C 0.2277(6) 0.3652(5) 0.7462(3) 0.0574(14) Uani 1 1 d . . . . .
H2 H 0.208077 0.346800 0.686898 0.069 Uiso 1 1 calc R U . . .
C3 C 0.1342(7) 0.2929(6) 0.8004(4) 0.0783(18) Uani 1 1 d . . . . .
C4 C 0.1636(11) 0.3223(9) 0.8892(5) 0.111(3) Uani 1 1 d . . . . .
H4 H 0.103967 0.273418 0.926841 0.133 Uiso 1 1 calc R U . . .
C5 C 0.2790(11) 0.4222(8) 0.9209(4) 0.107(3) Uani 1 1 d . . . . .
H5 H 0.295752 0.443474 0.980242 0.128 Uiso 1 1 calc R U . . .
C6 C 0.3717(8) 0.4924(6) 0.8668(3) 0.0709(18) Uani 1 1 d . . . . .
C7 C 0.5770(8) 0.6691(6) 0.8557(4) 0.0760(19) Uani 1 1 d . . . . .
C8 C 0.5718(6) 0.6524(5) 0.7678(3) 0.0541(14) Uani 1 1 d . . . . .
C9 C 0.4534(5) 0.5361(4) 0.7173(2) 0.0379(10) Uani 1 1 d . . . . .
C10 C 0.6744(6) 0.7366(5) 0.7248(4) 0.0618(15) Uani 1 1 d . . . . .
H10 H 0.669910 0.724309 0.664869 0.074 Uiso 1 1 calc R U . . .
C11 C 0.7869(8) 0.8418(6) 0.7688(5) 0.110(2) Uani 1 1 d . U . . .
H11 H 0.856839 0.897716 0.740072 0.132 Uiso 1 1 calc R U . . .
C12 C 0.7829(9) 0.8535(8) 0.8582(6) 0.114(2) Uani 1 1 d . U . . .
H12 H 0.853163 0.921518 0.889633 0.137 Uiso 1 1 calc R U . . .
C13 C 0.6857(10) 0.7743(7) 0.9023(4) 0.102(3) Uani 1 1 d . . . . .
H13 H 0.689096 0.787570 0.962215 0.123 Uiso 1 1 calc R U . . .
C14 C 0.3882(4) 0.5811(4) 0.6445(2) 0.0354(9) Uani 1 1 d . . . . .
H14A H 0.313934 0.507730 0.614671 0.042 Uiso 1 1 calc R U . . .
H14B H 0.454972 0.616969 0.603054 0.042 Uiso 1 1 calc R U . . .
C15 C 0.4596(4) 0.8583(4) 0.6832(3) 0.0371(10) Uani 1 1 d . . . . .
C16 C 0.5119(5) 0.9062(4) 0.6068(3) 0.0470(11) Uani 1 1 d . . . . .
H16 H 0.477882 0.856289 0.554290 0.056 Uiso 1 1 calc R U . . .
C17 C 0.6131(5) 1.0265(4) 0.6084(3) 0.0517(12) Uani 1 1 d . . . . .
H17 H 0.647177 1.058356 0.557385 0.062 Uiso 1 1 calc R U . . .
C18 C 0.6638(5) 1.0997(4) 0.6872(4) 0.0570(13) Uani 1 1 d . . . . .
H18 H 0.731815 1.181289 0.688781 0.068 Uiso 1 1 calc R U . . .
C19 C 0.6153(5) 1.0537(5) 0.7624(3) 0.0569(13) Uani 1 1 d . . . . .
H19 H 0.651144 1.103406 0.814773 0.068 Uiso 1 1 calc R U . . .
C20 C 0.5116(5) 0.9318(4) 0.7611(3) 0.0428(10) Uani 1 1 d . . . . .
H20 H 0.477949 0.900638 0.812354 0.051 Uiso 1 1 calc R U . . .
C21 C 0.1951(4) 0.6864(4) 0.6053(2) 0.0345(9) Uani 1 1 d . . . . .
C22 C 0.2030(4) 0.6622(4) 0.5168(2) 0.0398(10) Uani 1 1 d . . . . .
H22 H 0.277004 0.649228 0.495585 0.048 Uiso 1 1 calc R U . . .
C23 C 0.0998(5) 0.6574(4) 0.4603(3) 0.0432(11) Uani 1 1 d . . . . .
H23 H 0.106588 0.645064 0.401034 0.052 Uiso 1 1 calc R U . . .
C24 C -0.0128(5) 0.6710(4) 0.4920(3) 0.0512(12) Uani 1 1 d . . . . .
H24 H -0.082112 0.666671 0.453839 0.061 Uiso 1 1 calc R U . . .
C25 C -0.0235(5) 0.6910(4) 0.5798(3) 0.0506(12) Uani 1 1 d . . . . .
H25 H -0.100630 0.697936 0.600768 0.061 Uiso 1 1 calc R U . . .
C26 C 0.0811(4) 0.7006(4) 0.6363(3) 0.0409(10) Uani 1 1 d . . . . .
H26 H 0.075375 0.716720 0.695290 0.049 Uiso 1 1 calc R U . . .
C27 C 0.4069(4) 0.2812(4) 0.6230(2) 0.0355(9) Uani 1 1 d . . . . .
C28 C 0.3404(4) 0.2731(4) 0.5438(2) 0.0389(10) Uani 1 1 d . . . . .
H28 H 0.366534 0.343549 0.513058 0.047 Uiso 1 1 calc R U . . .
C29 C 0.2346(5) 0.1587(4) 0.5110(3) 0.0489(12) Uani 1 1 d . . . . .
H29 H 0.189122 0.153656 0.458671 0.059 Uiso 1 1 calc R U . . .
C30 C 0.1964(5) 0.0526(4) 0.5554(3) 0.0537(12) Uani 1 1 d . . . . .
H30 H 0.125142 -0.022927 0.533069 0.064 Uiso 1 1 calc R U . . .
C31 C 0.2643(5) 0.0587(4) 0.6332(3) 0.0534(12) Uani 1 1 d . . . . .
H31 H 0.239499 -0.012639 0.663004 0.064 Uiso 1 1 calc R U . . .
C32 C 0.3696(5) 0.1724(4) 0.6659(3) 0.0442(11) Uani 1 1 d . . . . .
H32 H 0.416345 0.176215 0.717405 0.053 Uiso 1 1 calc R U . . .
C33 C 0.6420(5) 0.4174(4) 0.7487(2) 0.0396(10) Uani 1 1 d . . . . .
C34 C 0.7795(5) 0.4649(4) 0.7363(3) 0.0488(12) Uani 1 1 d . . . . .
H34 H 0.812071 0.500778 0.686125 0.059 Uiso 1 1 calc R U . . .
C35 C 0.8682(6) 0.4584(5) 0.7996(4) 0.0667(15) Uani 1 1 d . . . . .
H35 H 0.960157 0.488767 0.790815 0.080 Uiso 1 1 calc R U . . .
C36 C 0.8233(7) 0.4089(6) 0.8735(4) 0.0722(18) Uani 1 1 d . . . . .
H36 H 0.884287 0.406681 0.915441 0.087 Uiso 1 1 calc R U . . .
C37 C 0.6888(7) 0.3621(5) 0.8866(3) 0.0655(17) Uani 1 1 d . . . . .
H37 H 0.658882 0.327680 0.937680 0.079 Uiso 1 1 calc R U . . .
C38 C 0.5935(6) 0.3646(4) 0.8242(3) 0.0503(12) Uani 1 1 d . . . . .
H38 H 0.501547 0.332082 0.833241 0.060 Uiso 1 1 calc R U . . .

loop_
_atom_site_aniso_label
_atom_site_aniso_U_11
_atom_site_aniso_U_22
_atom_site_aniso_U_33
_atom_site_aniso_U_23
_atom_site_aniso_U_13
_atom_site_aniso_U_12
P1 0.0411(7) 0.0369(6) 0.0338(5) 0.0022(4) 0.0020(4) 0.0252(5)
P2 0.0380(7) 0.0341(6) 0.0368(6) 0.0012(4) 0.0034(4) 0.0213(5)
O1 0.0420(18) 0.0416(17) 0.0429(15) 0.0071(12) 0.0055(13) 0.0214(14)
O2 0.055(2) 0.0450(17) 0.0398(15) 0.0044(12) 0.0085(13) 0.0293(15)
O3 0.195(6) 0.087(3) 0.036(2) -0.011(2) -0.016(3) 0.091(4)
C1 0.076(4) 0.051(3) 0.045(3) 0.014(2) 0.020(2) 0.050(3)
C01C 0.083(6) 0.139(8) 0.189(9) 0.047(7) 0.034(6) 0.035(6)
C2 0.075(4) 0.053(3) 0.064(3) 0.028(2) 0.036(3) 0.041(3)
C3 0.074(5) 0.068(4) 0.110(5) 0.037(4) 0.051(4) 0.038(4)
C4 0.185(10) 0.120(7) 0.093(6) 0.066(5) 0.100(6) 0.114(7)
C5 0.215(11) 0.097(5) 0.057(4) 0.033(4) 0.053(5) 0.108(7)
C6 0.131(6) 0.078(4) 0.040(3) 0.013(3) 0.019(3) 0.079(4)
C7 0.124(6) 0.078(4) 0.050(3) -0.018(3) -0.032(3) 0.073(4)
C8 0.073(4) 0.053(3) 0.052(3) -0.018(2) -0.022(3) 0.048(3)
C9 0.052(3) 0.045(2) 0.029(2) 0.0056(17) 0.0039(18) 0.032(2)
C10 0.053(3) 0.050(3) 0.085(4) -0.015(3) -0.021(3) 0.030(3)
C11 0.119(5) 0.080(3) 0.146(5) -0.057(4) -0.079(4) 0.074(3)
C12 0.122(5) 0.081(4) 0.148(5) -0.056(4) -0.081(4) 0.069(3)
C13 0.160(8) 0.087(5) 0.075(4) -0.032(4) -0.063(5) 0.079(5)
C14 0.037(2) 0.042(2) 0.033(2) -0.0005(17) 0.0003(17) 0.024(2)
C15 0.034(2) 0.037(2) 0.046(2) 0.0011(18) -0.0019(18) 0.021(2)
C16 0.047(3) 0.040(3) 0.057(3) 0.004(2) 0.000(2) 0.021(2)
C17 0.046(3) 0.040(3) 0.072(3) 0.019(2) 0.012(2) 0.018(2)
C18 0.045(3) 0.030(2) 0.095(4) -0.001(3) -0.003(3) 0.016(2)
C19 0.060(3) 0.044(3) 0.068(3) -0.011(2) -0.010(3) 0.027(3)
C20 0.045(3) 0.036(2) 0.052(3) -0.0001(19) 0.002(2) 0.022(2)
C21 0.034(2) 0.032(2) 0.041(2) 0.0048(17) 0.0034(17) 0.0171(19)
C22 0.039(3) 0.040(2) 0.045(2) 0.0015(18) -0.0005(19) 0.022(2)
C23 0.048(3) 0.042(2) 0.043(2) -0.0005(19) -0.008(2) 0.022(2)
C24 0.043(3) 0.046(3) 0.063(3) 0.003(2) -0.015(2) 0.018(2)
C25 0.039(3) 0.053(3) 0.069(3) 0.013(2) 0.006(2) 0.027(2)
C26 0.039(3) 0.039(2) 0.048(2) 0.0049(19) 0.0077(19) 0.019(2)
C27 0.038(2) 0.038(2) 0.037(2) 0.0026(17) 0.0045(17) 0.023(2)
C28 0.045(3) 0.040(2) 0.038(2) 0.0032(18) 0.0056(19) 0.024(2)
C29 0.050(3) 0.051(3) 0.047(3) -0.004(2) -0.010(2) 0.025(3)
C30 0.046(3) 0.037(3) 0.069(3) -0.001(2) 0.004(2) 0.009(2)
C31 0.059(3) 0.037(3) 0.068(3) 0.008(2) 0.006(3) 0.023(2)
C32 0.044(3) 0.045(3) 0.050(2) 0.009(2) 0.002(2) 0.024(2)
C33 0.052(3) 0.037(2) 0.038(2) -0.0018(18) -0.0018(19) 0.029(2)
C34 0.052(3) 0.044(3) 0.055(3) -0.002(2) -0.005(2) 0.027(2)
C35 0.064(4) 0.062(3) 0.078(4) -0.010(3) -0.024(3) 0.035(3)
C36 0.091(5) 0.071(4) 0.067(4) -0.017(3) -0.035(3) 0.053(4)
C37 0.117(6) 0.060(3) 0.040(3) -0.004(2) -0.014(3) 0.060(4)
C38 0.076(4) 0.047(3) 0.041(2) -0.002(2) -0.003(2) 0.040(3)

loop_
_atom_type_symbol
_atom_type_description
_atom_type_scat_dispersion_real
_atom_type_scat_dispersion_imag
_atom_type_scat_source
C C 0.0033 0.0016 'International Tables Vol C Tables 4.2.6.8 and 6.1.1.4'
H H 0.0000 0.0000 'International Tables Vol C Tables 4.2.6.8 and 6.1.1.4'
O O 0.0106 0.0060 'International Tables Vol C Tables 4.2.6.8 and 6.1.1.4'
P P 0.1023 0.0942 'International Tables Vol C Tables 4.2.6.8 and 6.1.1.4'

loop_
_geom_angle_atom_site_label_1
_geom_angle_atom_site_label_2
_geom_angle_atom_site_label_3
_geom_angle
_geom_angle_site_symmetry_1
_geom_angle_site_symmetry_3
_geom_angle_publ_flag
O1 P1 C9 111.42(17) . . ?
O1 P1 C27 110.51(17) . . ?
O1 P1 C33 112.5(2) . . ?
C27 P1 C9 108.05(19) . . ?
C27 P1 C33 109.80(19) . . ?
C33 P1 C9 104.35(17) . . ?
O2 P2 C14 114.89(18) . . ?
O2 P2 C15 110.80(18) . . ?
O2 P2 C21 111.60(18) . . ?
C15 P2 C14 108.2(2) . . ?
C21 P2 C14 104.58(17) . . ?
C21 P2 C15 106.28(18) . . ?
C6 O3 C7 118.3(4) . . ?
C2 C1 C6 116.9(5) . . ?
C2 C1 C9 121.9(4) . . ?
C6 C1 C9 121.2(5) . . ?
H01A C01C H01B 109.5 . . ?
H01A C01C H01C 109.5 . . ?
H01B C01C H01C 109.5 . . ?
C3 C01C H01A 109.5 . . ?
C3 C01C H01B 109.5 . . ?
C3 C01C H01C 109.5 . . ?
C1 C2 H2 118.7 . . ?
C3 C2 C1 122.5(6) . . ?
C3 C2 H2 118.7 . . ?
C01C C3 C2 123.5(8) . . ?
C01C C3 C4 118.1(7) . . ?
C2 C3 C4 118.4(7) . . ?
C3 C4 H4 120.0 . . ?
C5 C4 C3 120.1(7) . . ?
C5 C4 H4 120.0 . . ?
C4 C5 H5 119.4 . . ?
C4 C5 C6 121.1(7) . . ?
C6 C5 H5 119.4 . . ?
O3 C6 C1 123.4(6) . . ?
O3 C6 C5 115.7(6) . . ?
C5 C6 C1 120.9(7) . . ?
O3 C7 C13 114.5(6) . . ?
C8 C7 O3 125.5(6) . . ?
C8 C7 C13 120.0(8) . . ?
C7 C8 C9 119.7(6) . . ?
C7 C8 C10 119.3(5) . . ?
C10 C8 C9 120.9(4) . . ?
C1 C9 P1 112.1(3) . . ?
C1 C9 C8 111.4(4) . . ?
C1 C9 C14 111.1(4) . . ?
C8 C9 P1 104.6(3) . . ?
C14 C9 P1 107.1(2) . . ?
C14 C9 C8 110.3(3) . . ?
C8 C10 H10 118.7 . . ?
C8 C10 C11 122.7(6) . . ?
C11 C10 H10 118.7 . . ?
C10 C11 H11 122.9 . . ?
C12 C11 C10 114.3(8) . . ?
C12 C11 H11 122.9 . . ?
C11 C12 H12 117.5 . . ?
C13 C12 C11 125.0(7) . . ?
C13 C12 H12 117.5 . . ?
C7 C13 H13 120.7 . . ?
C12 C13 C7 118.7(7) . . ?
C12 C13 H13 120.7 . . ?
P2 C14 H14A 109.0 . . ?
P2 C14 H14B 109.0 . . ?
C9 C14 P2 112.8(2) . . ?
C9 C14 H14A 109.0 . . ?
C9 C14 H14B 109.0 . . ?
H14A C14 H14B 107.8 . . ?
C16 C15 P2 123.0(3) . . ?
C20 C15 P2 117.5(3) . . ?
C20 C15 C16 119.5(4) . . ?
C15 C16 H16 119.6 . . ?
C17 C16 C15 120.8(4) . . ?
C17 C16 H16 119.6 . . ?
C16 C17 H17 120.5 . . ?
C16 C17 C18 119.1(5) . . ?
C18 C17 H17 120.5 . . ?
C17 C18 H18 119.5 . . ?
C19 C18 C17 120.9(5) . . ?
C19 C18 H18 119.5 . . ?
C18 C19 H19 119.9 . . ?
C18 C19 C20 120.2(4) . . ?
C20 C19 H19 119.9 . . ?
C15 C20 C19 119.6(4) . . ?
C15 C20 H20 120.2 . . ?
C19 C20 H20 120.2 . . ?
C22 C21 P2 124.2(3) . . ?
C26 C21 P2 116.3(3) . . ?
C26 C21 C22 119.5(4) . . ?
C21 C22 H22 120.2 . . ?
C23 C22 C21 119.7(4) . . ?
C23 C22 H22 120.2 . . ?
C22 C23 H23 120.0 . . ?
C24 C23 C22 120.1(4) . . ?
C24 C23 H23 120.0 . . ?
C23 C24 H24 119.7 . . ?
C23 C24 C25 120.6(4) . . ?
C25 C24 H24 119.7 . . ?
C24 C25 H25 120.2 . . ?
C24 C25 C26 119.6(4) . . ?
C26 C25 H25 120.2 . . ?
C21 C26 H26 119.7 . . ?
C25 C26 C21 120.5(4) . . ?
C25 C26 H26 119.7 . . ?
C28 C27 P1 116.5(3) . . ?
C28 C27 C32 118.9(4) . . ?
C32 C27 P1 124.6(3) . . ?
C27 C28 H28 120.2 . . ?
C29 C28 C27 119.6(4) . . ?
C29 C28 H28 120.2 . . ?
C28 C29 H29 119.6 . . ?
C30 C29 C28 120.7(4) . . ?
C30 C29 H29 119.6 . . ?
C29 C30 H30 119.9 . . ?
C31 C30 C29 120.2(4) . . ?
C31 C30 H30 119.9 . . ?
C30 C31 H31 120.4 . . ?
C32 C31 C30 119.2(4) . . ?
C32 C31 H31 120.4 . . ?
C27 C32 H32 119.3 . . ?
C31 C32 C27 121.4(4) . . ?
C31 C32 H32 119.3 . . ?
C34 C33 P1 115.2(3) . . ?
C34 C33 C38 120.2(4) . . ?
C38 C33 P1 124.6(4) . . ?
C33 C34 H34 120.3 . . ?
C33 C34 C35 119.4(5) . . ?
C35 C34 H34 120.3 . . ?
C34 C35 H35 119.4 . . ?
C36 C35 C34 121.2(6) . . ?
C36 C35 H35 119.4 . . ?
C35 C36 H36 120.0 . . ?
C35 C36 C37 120.0(5) . . ?
C37 C36 H36 120.0 . . ?
C36 C37 H37 119.3 . . ?
C36 C37 C38 121.3(5) . . ?
C38 C37 H37 119.3 . . ?
C33 C38 C37 117.8(5) . . ?
C33 C38 H38 121.1 . . ?
C37 C38 H38 121.1 . . ?

loop_
_geom_bond_atom_site_label_1
_geom_bond_atom_site_label_2
_geom_bond_distance
_geom_bond_site_symmetry_2
_geom_bond_publ_flag
P1 O1 1.483(3) . ?
P1 C9 1.889(4) . ?
P1 C27 1.807(4) . ?
P1 C33 1.817(4) . ?
P2 O2 1.477(3) . ?
P2 C14 1.834(4) . ?
P2 C15 1.819(4) . ?
P2 C21 1.810(4) . ?
O3 C6 1.373(8) . ?
O3 C7 1.373(8) . ?
C1 C2 1.383(7) . ?
C1 C6 1.402(7) . ?
C1 C9 1.509(6) . ?
C01C H01A 0.9600 . ?
C01C H01B 0.9600 . ?
C01C H01C 0.9600 . ?
C01C C3 1.342(10) . ?
C2 H2 0.9300 . ?
C2 C3 1.388(7) . ?
C3 C4 1.395(10) . ?
C4 H4 0.9300 . ?
C4 C5 1.356(12) . ?
C5 H5 0.9300 . ?
C5 C6 1.373(10) . ?
C7 C8 1.364(7) . ?
C7 C13 1.425(10) . ?
C8 C9 1.560(6) . ?
C8 C10 1.383(8) . ?
C9 C14 1.560(5) . ?
C10 H10 0.9300 . ?
C10 C11 1.429(8) . ?
C11 H11 0.9300 . ?
C11 C12 1.392(11) . ?
C12 H12 0.9300 . ?
C12 C13 1.339(12) . ?
C13 H13 0.9300 . ?
C14 H14A 0.9700 . ?
C14 H14B 0.9700 . ?
C15 C16 1.395(6) . ?
C15 C20 1.379(6) . ?
C16 H16 0.9300 . ?
C16 C17 1.376(7) . ?
C17 H17 0.9300 . ?
C17 C18 1.387(7) . ?
C18 H18 0.9300 . ?
C18 C19 1.362(7) . ?
C19 H19 0.9300 . ?
C19 C20 1.399(7) . ?
C20 H20 0.9300 . ?
C21 C22 1.395(5) . ?
C21 C26 1.394(6) . ?
C22 H22 0.9300 . ?
C22 C23 1.389(6) . ?
C23 H23 0.9300 . ?
C23 C24 1.382(7) . ?
C24 H24 0.9300 . ?
C24 C25 1.382(6) . ?
C25 H25 0.9300 . ?
C25 C26 1.383(6) . ?
C26 H26 0.9300 . ?
C27 C28 1.395(5) . ?
C27 C32 1.396(6) . ?
C28 H28 0.9300 . ?
C28 C29 1.394(6) . ?
C29 H29 0.9300 . ?
C29 C30 1.383(7) . ?
C30 H30 0.9300 . ?
C30 C31 1.389(7) . ?
C31 H31 0.9300 . ?
C31 C32 1.386(6) . ?
C32 H32 0.9300 . ?
C33 C34 1.387(6) . ?
C33 C38 1.393(6) . ?
C34 H34 0.9300 . ?
C34 C35 1.393(7) . ?
C35 H35 0.9300 . ?
C35 C36 1.348(8) . ?
C36 H36 0.9300 . ?
C36 C37 1.360(8) . ?
C37 H37 0.9300 . ?
C37 C38 1.417(7) . ?
C38 H38 0.9300 . ?

loop_
_geom_torsion_atom_site_label_1
_geom_torsion_atom_site_label_2
_geom_torsion_atom_site_label_3
_geom_torsion_atom_site_label_4
_geom_torsion
_geom_torsion_site_symmetry_1
_geom_torsion_site_symmetry_2
_geom_torsion_site_symmetry_3
_geom_torsion_site_symmetry_4
_geom_torsion_publ_flag
P1 C9 C14 P2 -171.0(2) . . . . ?
P1 C27 C28 C29 -177.2(3) . . . . ?
P1 C27 C32 C31 177.2(3) . . . . ?
P1 C33 C34 C35 178.5(3) . . . . ?
P1 C33 C38 C37 -177.6(3) . . . . ?
P2 C15 C16 C17 179.5(4) . . . . ?
P2 C15 C20 C19 -180.0(3) . . . . ?
P2 C21 C22 C23 -177.7(3) . . . . ?
P2 C21 C26 C25 -179.9(3) . . . . ?
O1 P1 C9 C1 167.9(3) . . . . ?
O1 P1 C9 C8 -71.3(3) . . . . ?
O1 P1 C9 C14 45.8(3) . . . . ?
O1 P1 C27 C28 -39.7(4) . . . . ?
O1 P1 C27 C32 140.2(3) . . . . ?
O1 P1 C33 C34 1.0(4) . . . . ?
O1 P1 C33 C38 179.0(3) . . . . ?
O2 P2 C14 C9 -33.0(4) . . . . ?
O2 P2 C15 C16 -168.9(3) . . . . ?
O2 P2 C15 C20 11.6(4) . . . . ?
O2 P2 C21 C22 -162.2(3) . . . . ?
O2 P2 C21 C26 17.6(4) . . . . ?
O3 C7 C8 C9 0.0(8) . . . . ?
O3 C7 C8 C10 -177.8(5) . . . . ?
O3 C7 C13 C12 177.8(6) . . . . ?
C1 C2 C3 C01C -179.1(7) . . . . ?
C1 C2 C3 C4 0.9(8) . . . . ?
C1 C9 C14 P2 66.3(4) . . . . ?
C01C C3 C4 C5 -177.9(8) . . . . ?
C2 C1 C6 O3 -177.3(5) . . . . ?
C2 C1 C6 C5 2.2(7) . . . . ?
C2 C1 C9 P1 -70.3(5) . . . . ?
C2 C1 C9 C8 172.9(4) . . . . ?
C2 C1 C9 C14 49.5(5) . . . . ?
C2 C3 C4 C5 2.2(10) . . . . ?
C3 C4 C5 C6 -2.9(11) . . . . ?
C4 C5 C6 O3 -179.7(6) . . . . ?
C4 C5 C6 C1 0.7(10) . . . . ?
C6 O3 C7 C8 -5.4(8) . . . . ?
C6 O3 C7 C13 175.4(5) . . . . ?
C6 C1 C2 C3 -3.0(7) . . . . ?
C6 C1 C9 P1 108.7(4) . . . . ?
C6 C1 C9 C8 -8.1(6) . . . . ?
C6 C1 C9 C14 -131.5(4) . . . . ?
C7 O3 C6 C1 3.5(8) . . . . ?
C7 O3 C6 C5 -176.0(5) . . . . ?
C7 C8 C9 P1 -114.8(4) . . . . ?
C7 C8 C9 C1 6.4(6) . . . . ?
C7 C8 C9 C14 130.3(4) . . . . ?
C7 C8 C10 C11 -0.1(7) . . . . ?
C8 C7 C13 C12 -1.5(9) . . . . ?
C8 C9 C14 P2 -57.7(4) . . . . ?
C8 C10 C11 C12 -1.2(8) . . . . ?
C9 P1 C27 C28 82.5(3) . . . . ?
C9 P1 C27 C32 -97.7(4) . . . . ?
C9 P1 C33 C34 -119.9(3) . . . . ?
C9 P1 C33 C38 58.1(4) . . . . ?
C9 C1 C2 C3 176.1(4) . . . . ?
C9 C1 C6 O3 3.6(7) . . . . ?
C9 C1 C6 C5 -176.8(5) . . . . ?
C9 C8 C10 C11 -177.8(4) . . . . ?
C10 C8 C9 P1 62.9(5) . . . . ?
C10 C8 C9 C1 -175.8(4) . . . . ?
C10 C8 C9 C14 -52.0(5) . . . . ?
C10 C11 C12 C13 1.2(10) . . . . ?
C11 C12 C13 C7 0.1(11) . . . . ?
C13 C7 C8 C9 179.2(5) . . . . ?
C13 C7 C8 C10 1.5(8) . . . . ?
C14 P2 C15 C16 64.4(4) . . . . ?
C14 P2 C15 C20 -115.2(3) . . . . ?
C14 P2 C21 C22 -37.4(4) . . . . ?
C14 P2 C21 C26 142.4(3) . . . . ?
C15 P2 C14 C9 91.3(3) . . . . ?
C15 P2 C21 C22 76.9(4) . . . . ?
C15 P2 C21 C26 -103.3(3) . . . . ?
C15 C16 C17 C18 0.5(7) . . . . ?
C16 C15 C20 C19 0.4(6) . . . . ?
C16 C17 C18 C19 0.4(7) . . . . ?
C17 C18 C19 C20 -0.9(8) . . . . ?
C18 C19 C20 C15 0.5(7) . . . . ?
C20 C15 C16 C17 -0.9(7) . . . . ?
C21 P2 C14 C9 -155.7(3) . . . . ?
C21 P2 C15 C16 -47.4(4) . . . . ?
C21 P2 C15 C20 133.0(3) . . . . ?
C21 C22 C23 C24 -2.9(6) . . . . ?
C22 C21 C26 C25 -0.1(6) . . . . ?
C22 C23 C24 C25 0.8(7) . . . . ?
C23 C24 C25 C26 1.6(7) . . . . ?
C24 C25 C26 C21 -2.0(7) . . . . ?
C26 C21 C22 C23 2.5(6) . . . . ?
C27 P1 C9 C1 46.3(3) . . . . ?
C27 P1 C9 C8 167.1(3) . . . . ?
C27 P1 C9 C14 -75.8(3) . . . . ?
C27 P1 C33 C34 124.5(3) . . . . ?
C27 P1 C33 C38 -57.5(4) . . . . ?
C27 C28 C29 C30 -1.2(7) . . . . ?
C28 C27 C32 C31 -2.9(6) . . . . ?
C28 C29 C30 C31 -0.6(7) . . . . ?
C29 C30 C31 C32 0.5(7) . . . . ?
C30 C31 C32 C27 1.2(7) . . . . ?
C32 C27 C28 C29 2.9(6) . . . . ?
C33 P1 C9 C1 -70.5(4) . . . . ?
C33 P1 C9 C8 50.3(3) . . . . ?
C33 P1 C9 C14 167.4(3) . . . . ?
C33 P1 C27 C28 -164.3(3) . . . . ?
C33 P1 C27 C32 15.6(4) . . . . ?
C33 C34 C35 C36 -1.2(7) . . . . ?
C34 C33 C38 C37 0.3(6) . . . . ?
C34 C35 C36 C37 1.1(8) . . . . ?
C35 C36 C37 C38 -0.3(8) . . . . ?
C36 C37 C38 C33 -0.4(7) . . . . ?
C38 C33 C34 C35 0.5(6) . . . . ?

loop_
_smtbx_masks_void_nr
_smtbx_masks_void_average_x
_smtbx_masks_void_average_y
_smtbx_masks_void_average_z
_smtbx_masks_void_volume
_smtbx_masks_void_count_electrons
_smtbx_masks_void_content
1 -0.426 0.000 0.000 339.1 124.6 ?
